data_7714669
loop_
_publ_author_name
'Goswami, Santu'
'Mandal, Pranay'
'Sarkar, Subham'
'Mukherjee, Mainak'
'Pal, Samanwita'
'Mallick, Dibyendu'
'Mukherjee, Debabrata'

_publ_section_title
;
 Flexible NHC-aryloxido aluminum complex and its zwitterionic imidazolium
 aluminate precursor in ring-opening polymerization of
 &#x3b5;-caprolactone.
;
_journal_issue 3
_journal_name_full 'Dalton transactions (Cambridge, England : 2003)'
_journal_page_first 1346
_journal_page_last 1354
_journal_paper_doi 10.1039/d3dt02932h
_journal_volume 53
_journal_year 2024
_chemical_formula_moiety 'C32 H43 Al Br N2 O'
_chemical_formula_sum 'C32 H43 Al Br N2 O'
_chemical_formula_weight 578.57
_space_group_crystal_system monoclinic
_space_group_IT_number 14
_space_group_name_Hall '-P 2yn'
_space_group_name_H-M_alt 'P 1 21/n 1'
_atom_sites_solution_hydrogens geom
_atom_sites_solution_primary dual
_audit_creation_date 2023-03-29
_audit_creation_method
;
Olex2 1.5
(compiled 2022.04.07 svn.rca3783a0 for OlexSys, GUI svn.r6498)
;
_audit_update_record
;
2023-05-26 deposited with the CCDC.	2023-12-11 downloaded from the CCDC.
;
_cell_angle_alpha 90
_cell_angle_beta 100.9690(10)
_cell_angle_gamma 90
_cell_formula_units_Z 4
_cell_length_a 14.48000(10)
_cell_length_b 14.13040(10)
_cell_length_c 16.53520(10)
_cell_measurement_reflns_used 47112
_cell_measurement_temperature 100.01(10)
_cell_measurement_theta_max 68.2140
_cell_measurement_theta_min 2.7080
_cell_volume 3321.43(4)
_computing_cell_refinement 'CrysAlisPro 1.171.41.115a (Rigaku OD, 2021)'
_computing_data_collection 'CrysAlisPro 1.171.41.115a (Rigaku OD, 2021)'
_computing_data_reduction 'CrysAlisPro 1.171.41.115a (Rigaku OD, 2021)'
_computing_molecular_graphics 'Olex2 1.5 (Dolomanov et al., 2009)'
_computing_publication_material 'Olex2 1.5 (Dolomanov et al., 2009)'
_computing_structure_refinement 'SHELXL 2018/3 (Sheldrick, 2015)'
_computing_structure_solution 'SHELXT 2018/2 (Sheldrick, 2018)'
_diffrn_ambient_environment N~2~
_diffrn_ambient_temperature 100.01(10)
_diffrn_detector 'Hybrid Pixel Array Detector'
_diffrn_detector_area_resol_mean 10.0000
_diffrn_detector_type HyPix3000
_diffrn_measured_fraction_theta_full 1.000
_diffrn_measured_fraction_theta_max 0.994
_diffrn_measurement_details
;
List of Runs (angles in degrees, time in seconds):

  # Type    Start    End  Width  t~exp~   \w     \q     \k     \f   Frames
#--------------------------------------------------------------------------
  1  \w     99.00 164.00   0.50    0.20    --   96.67 117.00  30.00  130
  2  \w    105.00 170.00   0.50    0.20    --   96.67  96.00 -60.00  130
  3  \w    -30.00  31.00   0.50    0.20    --   40.33 -25.00 120.00  122
  4  \w    -35.00  24.00   0.50    0.20    --   40.33 -12.00  60.00  118
  5  \w    -28.00  67.00   0.50    0.20    --   40.33 -75.00 -64.00  190
  6  \w    -26.00  57.00   0.50    0.20    --   40.33 -50.00-180.00  166
  7  \w     27.00 127.00   0.50    0.20    --   96.67 -87.00 -60.00  200
  8  \w     18.00  79.00   0.50    0.20    --   40.33-104.00 -90.00  122
  9  \w     41.00  99.00   0.50    0.20    --   40.33-138.00-150.00  116
 10  \w     44.00 127.00   0.50    0.20    --   96.67-145.00-180.00  166
 11  \w     22.00 106.00   0.50    0.20    --   96.67 -96.00-150.00  168
 12  \w     44.00 127.00   0.50    0.20    --   96.67-145.00 -90.00  166
 13  \w     44.00 127.00   0.50    0.20    --   96.67-145.00 150.00  166
 14  \w     28.00 105.00   0.50    0.20    --   96.67 -77.00 150.00  154
 15  \w     29.00  68.00   0.50    0.20    --   96.67 -59.00  90.00   78
 16  \w     29.00  83.00   0.50    0.20    --   96.67 -68.00   0.00  108
 17  \w     27.00  98.00   0.50    0.20    --   96.67 -75.00 -64.00  142
 18  \w     30.00  57.00   0.50    0.20    --   96.67 -50.00 -60.00   54
 19  \w     30.00  57.00   0.50    0.20    --   96.67 -50.00 -30.00   54
 20  \w     30.00  57.00   0.50    0.20    --   96.67 -50.00   0.00   54
 21  \w     30.00  57.00   0.50    0.20    --   96.67 -50.00  30.00   54
 22  \w     30.00  57.00   0.50    0.20    --   96.67 -50.00  60.00   54
 23  \w     29.00  83.00   0.50    0.20    --   96.67 -68.00-150.00  108
 24  \w     29.00  68.00   0.50    0.20    --   96.67 -59.00-150.00   78
 25  \w     30.00  57.00   0.50    0.20    --   96.67 -50.00-180.00   54
 26  \w     37.00 174.00   0.50    0.20    --   96.67   8.00-120.00  274
 27  \w     73.00 165.00   0.50    0.20    --   96.67  68.00-180.00  184
 28  \w     70.00 165.00   0.50    0.20    --   96.67  77.00   0.00  190
 29  \w     75.00 164.00   0.50    0.20    --   96.67  59.00-120.00  178
 30  \w     70.00 165.00   0.50    0.20    --   96.67  77.00  30.00  190
 31  \w     70.00 165.00   0.50    0.20    --   96.67  75.00  63.00  190
 32  \w     73.00 165.00   0.50    0.20    --   96.67  68.00  90.00  184
 33  \w     75.00 164.00   0.50    0.20    --   96.67  59.00 150.00  178
 34  \w     78.00 163.00   0.50    0.20    --   96.67  50.00 120.00  170
 35  \w     83.00 164.00   0.50    0.20    --   96.67  33.00   0.00  162
 36  \w     83.00 164.00   0.50    0.20    --   96.67  33.00 -60.00  162
 37  \w     14.00 109.00   0.50    0.20    --   40.33  77.00-150.00  190
 38  \w     14.00 109.00   0.50    0.20    --   40.33  77.00 -90.00  190
 39  \w     14.00 109.00   0.50    0.20    --   40.33  77.00   0.00  190
 40  \w     14.00 109.00   0.50    0.20    --   40.33  75.00  63.00  190
 41  \w     14.00 109.00   0.50    0.20    --   40.33  77.00 120.00  190
 42  \w    -67.00  29.00   0.50    0.20    --  -40.33  75.00  63.00  192
 43  \w    -43.00  26.00   0.50    0.20    --  -40.33  38.00-150.00  138
 44  \w    -31.00  30.00   0.50    0.20    --  -40.33  25.00 -90.00  122
 45  \w    -24.00  35.00   0.50    0.20    --  -40.33  12.00  30.00  118
 46  \w    -47.00 -15.00   0.50    0.20    --  -82.50  42.00  90.00   64
 47  \w    -47.00 -15.00   0.50    0.20    --  -82.50  42.00  60.00   64
 48  \w    -98.00 -13.00   0.50    0.20    --  -82.50  75.00  63.00  170
 49  \w   -105.00 -14.00   0.50    0.20    --  -82.50  77.00-120.00  182
 50  \w   -106.00 -25.00   0.50    0.20    --  -40.33 -38.00-180.00  162
 51  \w   -109.00 -13.00   0.50    0.20    --  -40.33 -77.00-120.00  192
 52  \w   -109.00 -14.00   0.50    0.20    --  -40.33 -75.00 -64.00  190
 53  \w   -107.00 -21.00   0.50    0.20    --  -40.33 -50.00 -30.00  172
 54  \w   -109.00 -13.00   0.50    0.20    --  -40.33 -77.00 150.00  192
 55  \w   -108.00 -17.00   0.50    0.20    --  -40.33 -64.00  90.00  182
 56  \w   -151.00 -55.00   0.50    0.20    --  -82.50 -77.00  30.00  192
 57  \w   -151.00 -55.00   0.50    0.20    --  -82.50 -77.00 -60.00  192
 58  \w   -151.00 -55.00   0.50    0.20    --  -82.50 -77.00 -90.00  192
 59  \w   -151.00 -55.00   0.50    0.20    --  -82.50 -77.00-120.00  192
 60  \w   -151.00 -55.00   0.50    0.20    --  -82.50 -77.00   0.00  192
 61  \w   -151.00 -55.00   0.50    0.20    --  -82.50 -77.00 120.00  192
 62  \w   -151.00 -55.00   0.50    0.20    --  -82.50 -77.00 150.00  192
 63  \w   -151.00 -55.00   0.50    0.20    --  -82.50 -77.00 -30.00  192
 64  \w   -151.00 -55.00   0.50    0.20    --  -82.50 -77.00-150.00  192
 65  \w   -151.00 -55.00   0.50    0.20    --  -82.50 -77.00-180.00  192
;
_diffrn_measurement_device 'four-circle diffractometer'
_diffrn_measurement_device_type 'XtaLAB Synergy, Dualflex, HyPix3000'
_diffrn_measurement_method '\w scans'
_diffrn_orient_matrix_type 'CrysAlisPro convention (1999,Acta A55,543-557)'
_diffrn_orient_matrix_UB_11 0.0559383000
_diffrn_orient_matrix_UB_12 0.0899799000
_diffrn_orient_matrix_UB_13 0.0306603000
_diffrn_orient_matrix_UB_21 -0.0429039000
_diffrn_orient_matrix_UB_22 -0.0008022000
_diffrn_orient_matrix_UB_23 0.0783934000
_diffrn_orient_matrix_UB_31 0.0823206000
_diffrn_orient_matrix_UB_32 -0.0615535000
_diffrn_orient_matrix_UB_33 0.0438252000
_diffrn_radiation_monochromator mirror
_diffrn_radiation_probe x-ray
_diffrn_radiation_type 'Cu K\a'
_diffrn_radiation_wavelength 1.54184
_diffrn_reflns_av_R_equivalents 0.0780
_diffrn_reflns_av_unetI/netI 0.0260
_diffrn_reflns_Laue_measured_fraction_full 1.000
_diffrn_reflns_Laue_measured_fraction_max 0.994
_diffrn_reflns_limit_h_max 17
_diffrn_reflns_limit_h_min -16
_diffrn_reflns_limit_k_max 16
_diffrn_reflns_limit_k_min -16
_diffrn_reflns_limit_l_max 19
_diffrn_reflns_limit_l_min -19
_diffrn_reflns_number 61920
_diffrn_reflns_point_group_measured_fraction_full 1.000
_diffrn_reflns_point_group_measured_fraction_max 0.994
_diffrn_reflns_theta_full 67.684
_diffrn_reflns_theta_max 68.284
_diffrn_reflns_theta_min 3.723
_diffrn_source 'micro-focus sealed X-ray tube'
_diffrn_source_type 'PhotonJet (Cu) X-ray Source'
_exptl_absorpt_coefficient_mu 2.117
_exptl_absorpt_correction_T_max 1.00000
_exptl_absorpt_correction_T_min 0.50476
_exptl_absorpt_correction_type multi-scan
_exptl_absorpt_process_details
;
CrysAlisPro 1.171.41.115a (Rigaku Oxford Diffraction, 2021)
Empirical absorption correction using spherical harmonics,
implemented in SCALE3 ABSPACK scaling algorithm.
;
_exptl_crystal_colour 'clear whiteish white'
_exptl_crystal_colour_lustre clear
_exptl_crystal_colour_modifier whiteish
_exptl_crystal_colour_primary white
_exptl_crystal_density_diffrn 1.157
_exptl_crystal_description block
_exptl_crystal_F_000 1220
_exptl_crystal_size_max 0.71
_exptl_crystal_size_mid 0.43
_exptl_crystal_size_min 0.23
_refine_diff_density_max 0.737
_refine_diff_density_min -0.662
_refine_diff_density_rms 0.074
_refine_ls_extinction_method none
_refine_ls_goodness_of_fit_ref 1.056
_refine_ls_hydrogen_treatment constr
_refine_ls_matrix_type full
_refine_ls_number_parameters 338
_refine_ls_number_reflns 6059
_refine_ls_number_restraints 0
_refine_ls_restrained_S_all 1.056
_refine_ls_R_factor_all 0.0401
_refine_ls_R_factor_gt 0.0395
_refine_ls_shift/su_max 0.002
_refine_ls_shift/su_mean 0.000
_refine_ls_structure_factor_coef Fsqd
_refine_ls_weighting_details 'w=1/[\s^2^(Fo^2^)+(0.0506P)^2^+4.1129P] where P=(Fo^2^+2Fc^2^)/3'
_refine_ls_weighting_scheme calc
_refine_ls_wR_factor_gt 0.1046
_refine_ls_wR_factor_ref 0.1050
_reflns_Friedel_coverage 0.000
_reflns_number_gt 5916
_reflns_number_total 6059
_reflns_threshold_expression 'I > 2\s(I)'
_cod_data_source_file d3dt02932h2.cif
_cod_data_source_block sg_252_23feb
_cod_depositor_comments 'Adding full bibliography for 7714669--7714670.cif.'
_cod_database_code 7714669
_shelx_shelxl_version_number 2018/3
_chemical_oxdiff_formula 'C H N O Br Al'
_chemical_oxdiff_usercomment '100 K'
_shelx_space_group_comment
;
The symmetry employed for this shelxl refinement is uniquely defined
by the following loop, which should always be used as a source of
symmetry information in preference to the above space-group names.
They are only intended as comments.
;
_shelx_estimated_absorpt_t_max 0.642
_shelx_estimated_absorpt_t_min 0.315
_olex2_refinement_description
;
1. Fixed Uiso
 At 1.2 times of:
  All C(H) groups, All C(H,H) groups
 At 1.5 times of:
  All C(H,H,H) groups
2. Uiso/Uaniso restraints and constraints
Uanis(C33) = Uanis(C17) = Uanis(C34) = Uanis(C18) = Uanis(C15)
3. Others
 Fixed Sof: C17(0.5) H17(0.5) C18(0.5) H18(0.5) C33(0.5) C34(0.5)
4.a Ternary CH refined with riding coordinates:
 C28(H28), C25(H25)
4.b Secondary CH2 refined with riding coordinates:
 C4(H4A,H4B)
4.c Aromatic/amide H refined with riding coordinates:
 C1(H1), C2(H2), C10(H10), C3(H3), C8(H8), C23(H23), C21(H21), C22(H22),
 C17(H17), C18(H18)
4.d Idealised Me refined as rotating group:
 C31(H31A,H31B,H31C), C32(H32A,H32B,H32C), C13(H13A,H13B,H13C), C14(H14A,H14B,
 H14C), C27(H27A,H27B,H27C), C26(H26A,H26B,H26C), C12(H12A,H12B,H12C), C30(H30A,
 H30B,H30C), C29(H29A,H29B,H29C), C16(H16A,H16B,H16C)
;
_olex2_submission_special_instructions 'No special instructions were received'
_oxdiff_exptl_absorpt_empirical_details
;
Empirical correction (ABSPACK) includes:
- Absorption correction using spherical harmonics
- Frame scaling
;
_oxdiff_exptl_absorpt_empirical_full_max 1.579
_oxdiff_exptl_absorpt_empirical_full_min 0.636

loop_
_space_group_symop_operation_xyz
'x, y, z'
'-x+1/2, y+1/2, -z+1/2'
'-x, -y, -z'
'x-1/2, -y-1/2, z-1/2'

loop_
_atom_site_label
_atom_site_type_symbol
_atom_site_fract_x
_atom_site_fract_y
_atom_site_fract_z
_atom_site_U_iso_or_equiv
_atom_site_adp_type
_atom_site_occupancy
_atom_site_site_symmetry_order
_atom_site_calc_flag
_atom_site_refinement_flags_posn
_atom_site_refinement_flags_adp
_atom_site_refinement_flags_occupancy
_atom_site_disorder_assembly
_atom_site_disorder_group
Br1 Br 0.24062(2) 0.12124(2) 0.78855(2) 0.02742(10) Uani 1 1 d . . . . .
Al1 Al 0.38410(4) 0.09441(4) 0.73453(4) 0.02010(15) Uani 1 1 d . . . . .
O1 O 0.39154(10) 0.18759(10) 0.66463(9) 0.0197(3) Uani 1 1 d . . . . .
N1 N 0.24265(12) 0.34960(12) 0.64350(10) 0.0174(3) Uani 1 1 d . . . . .
N2 N 0.12999(12) 0.29349(12) 0.55123(11) 0.0193(4) Uani 1 1 d . . . . .
C1 C 0.18531(14) 0.27654(15) 0.62400(13) 0.0195(4) Uani 1 1 d . . . . .
H1 H 0.183854 0.221278 0.656459 0.023 Uiso 1 1 calc R U . . .
C5 C 0.41296(14) 0.35236(15) 0.68792(12) 0.0183(4) Uani 1 1 d . . . . .
C6 C 0.44273(14) 0.26630(15) 0.65894(12) 0.0181(4) Uani 1 1 d . . . . .
C4 C 0.32034(14) 0.35609(15) 0.71641(12) 0.0190(4) Uani 1 1 d . . . . .
H4A H 0.316067 0.302923 0.754515 0.023 Uiso 1 1 calc R U . . .
H4B H 0.315303 0.416087 0.746178 0.023 Uiso 1 1 calc R U . . .
C2 C 0.22435(15) 0.41537(15) 0.58093(13) 0.0217(4) Uani 1 1 d . . . . .
H2 H 0.255713 0.474106 0.578777 0.026 Uiso 1 1 calc R U . . .
C19 C 0.05761(14) 0.23042(15) 0.50943(13) 0.0217(4) Uani 1 1 d . . . . .
C10 C 0.46239(15) 0.43609(15) 0.68371(13) 0.0221(4) Uani 1 1 d . . . . .
H10 H 0.440444 0.492967 0.704195 0.027 Uiso 1 1 calc R U . . .
C3 C 0.15366(16) 0.38093(15) 0.52328(14) 0.0221(4) Uani 1 1 d . . . . .
H3 H 0.125556 0.410898 0.473194 0.026 Uiso 1 1 calc R U . . .
C24 C -0.03371(16) 0.24249(17) 0.52425(14) 0.0266(5) Uani 1 1 d . . . . .
C7 C 0.52201(14) 0.26694(16) 0.62000(13) 0.0213(4) Uani 1 1 d . . . . .
C8 C 0.56983(16) 0.35263(17) 0.61846(14) 0.0254(5) Uani 1 1 d . . . . .
H8 H 0.624267 0.352871 0.594203 0.030 Uiso 1 1 calc R U . . .
C20 C 0.08237(15) 0.16327(16) 0.45556(14) 0.0246(5) Uani 1 1 d . . . . .
C31 C 0.36112(16) -0.02780(16) 0.67504(14) 0.0260(5) Uani 1 1 d . . . . .
H31A H 0.358192 -0.078804 0.714641 0.039 Uiso 1 1 calc R U . . .
H31B H 0.412416 -0.040361 0.645480 0.039 Uiso 1 1 calc R U . . .
H31C H 0.301387 -0.024616 0.635622 0.039 Uiso 1 1 calc R U . . .
C9 C 0.54327(17) 0.43797(17) 0.65006(13) 0.0264(5) Uani 1 1 d . . . . .
C32 C 0.48352(17) 0.09822(18) 0.83366(15) 0.0301(5) Uani 1 1 d . . . . .
H32A H 0.488449 0.162481 0.856379 0.045 Uiso 1 1 calc R U . . .
H32B H 0.543652 0.080014 0.819227 0.045 Uiso 1 1 calc R U . . .
H32C H 0.468024 0.054074 0.874805 0.045 Uiso 1 1 calc R U . . .
C13 C 0.46911(18) 0.14149(18) 0.51347(16) 0.0329(5) Uani 1 1 d . . . . .
H13A H 0.417780 0.123009 0.541186 0.049 Uiso 1 1 calc R U . . .
H13B H 0.489267 0.086486 0.485158 0.049 Uiso 1 1 calc R U . . .
H13C H 0.447221 0.191386 0.473208 0.049 Uiso 1 1 calc R U . . .
C14 C 0.58794(18) 0.10156(19) 0.64179(18) 0.0364(6) Uani 1 1 d . . . . .
H14A H 0.642048 0.125542 0.681277 0.055 Uiso 1 1 calc R U . . .
H14B H 0.606803 0.045596 0.613911 0.055 Uiso 1 1 calc R U . . .
H14C H 0.537489 0.084415 0.671032 0.055 Uiso 1 1 calc R U . . .
C28 C -0.05762(17) 0.31889(19) 0.58157(16) 0.0341(6) Uani 1 1 d . . . . .
H28 H -0.002870 0.363197 0.593577 0.041 Uiso 1 1 calc R U . . .
C11 C 0.55259(15) 0.17860(17) 0.57773(15) 0.0272(5) Uani 1 1 d . . . . .
C23 C -0.10207(17) 0.18058(19) 0.48305(16) 0.0337(6) Uani 1 1 d . . . . .
H23 H -0.164932 0.185511 0.491619 0.040 Uiso 1 1 calc R U . . .
C25 C 0.18105(16) 0.15633(17) 0.43713(15) 0.0286(5) Uani 1 1 d . . . . .
H25 H 0.223745 0.194806 0.479301 0.034 Uiso 1 1 calc R U . . .
C21 C 0.01075(18) 0.10397(18) 0.41602(16) 0.0316(5) Uani 1 1 d . . . . .
H21 H 0.024431 0.057092 0.378836 0.038 Uiso 1 1 calc R U . . .
C22 C -0.07992(18) 0.11264(19) 0.43031(16) 0.0349(6) Uani 1 1 d . . . . .
H22 H -0.127560 0.071085 0.403320 0.042 Uiso 1 1 calc R U . . .
C27 C 0.1837(2) 0.1986(2) 0.35268(18) 0.0408(6) Uani 1 1 d . . . . .
H27A H 0.139940 0.164171 0.310340 0.061 Uiso 1 1 calc R U . . .
H27B H 0.247615 0.193418 0.341451 0.061 Uiso 1 1 calc R U . . .
H27C H 0.165425 0.265420 0.352012 0.061 Uiso 1 1 calc R U . . .
C26 C 0.21721(19) 0.0545(2) 0.44355(18) 0.0390(6) Uani 1 1 d . . . . .
H26A H 0.217124 0.030260 0.499057 0.059 Uiso 1 1 calc R U . . .
H26B H 0.281420 0.052959 0.432729 0.059 Uiso 1 1 calc R U . . .
H26C H 0.176276 0.015093 0.402999 0.059 Uiso 1 1 calc R U . . .
C12 C 0.63326(19) 0.1992(2) 0.53193(19) 0.0415(7) Uani 1 1 d . . . . .
H12A H 0.613819 0.248747 0.490727 0.062 Uiso 1 1 calc R U . . .
H12B H 0.648767 0.141488 0.504482 0.062 Uiso 1 1 calc R U . . .
H12C H 0.688659 0.220536 0.571359 0.062 Uiso 1 1 calc R U . . .
C30 C -0.1431(2) 0.37609(19) 0.5414(2) 0.0430(7) Uani 1 1 d . . . . .
H30A H -0.132801 0.401453 0.488693 0.064 Uiso 1 1 calc R U . . .
H30B H -0.152835 0.428444 0.577758 0.064 Uiso 1 1 calc R U . . .
H30C H -0.198816 0.335212 0.531930 0.064 Uiso 1 1 calc R U . . .
C29 C -0.0717(3) 0.2769(3) 0.6631(2) 0.0604(9) Uani 1 1 d . . . . .
H29A H -0.122957 0.230642 0.652918 0.091 Uiso 1 1 calc R U . . .
H29B H -0.087520 0.327534 0.698609 0.091 Uiso 1 1 calc R U . . .
H29C H -0.013591 0.245648 0.690172 0.091 Uiso 1 1 calc R U . . .
C15 C 0.6008(2) 0.5288(2) 0.64636(17) 0.0421(5) Uani 1 1 d . . . . .
C16 C 0.6261(2) 0.5423(2) 0.56288(19) 0.0458(7) Uani 1 1 d . . . . .
H16A H 0.568457 0.548351 0.521155 0.069 Uiso 1 1 calc R U . . .
H16B H 0.662175 0.487522 0.549938 0.069 Uiso 1 1 calc R U . . .
H16C H 0.664059 0.599738 0.563228 0.069 Uiso 1 1 calc R U . . .
C17 C 0.7101(4) 0.5024(4) 0.6977(3) 0.0421(5) Uani 0.5 1 d . . P . .
H17 H 0.768762 0.470927 0.701784 0.051 Uiso 0.5 1 calc R U P . .
C18 C 0.5222(5) 0.6212(4) 0.6358(4) 0.0421(5) Uani 0.5 1 d . . P . .
H18 H 0.471534 0.656917 0.605681 0.051 Uiso 0.5 1 calc R U P . .
C33 C 0.6608(4) 0.5500(4) 0.7233(4) 0.0421(5) Uani 0.5 1 d . . P . .
C34 C 0.5729(4) 0.6076(4) 0.6881(4) 0.0421(5) Uani 0.5 1 d . . P . .

loop_
_atom_site_aniso_label
_atom_site_aniso_U_11
_atom_site_aniso_U_22
_atom_site_aniso_U_33
_atom_site_aniso_U_23
_atom_site_aniso_U_13
_atom_site_aniso_U_12
Br1 0.02276(14) 0.02623(15) 0.03471(16) 0.01194(9) 0.00910(10) 0.00014(8)
Al1 0.0168(3) 0.0163(3) 0.0255(3) 0.0018(2) -0.0002(2) -0.0013(2)
O1 0.0159(7) 0.0160(7) 0.0273(7) 0.0005(6) 0.0043(6) -0.0022(5)
N1 0.0150(8) 0.0178(8) 0.0197(8) 0.0003(7) 0.0041(7) 0.0025(7)
N2 0.0151(8) 0.0195(9) 0.0228(9) 0.0014(7) 0.0028(7) 0.0009(7)
C1 0.0157(10) 0.0192(10) 0.0238(10) 0.0029(8) 0.0038(8) 0.0025(8)
C5 0.0157(10) 0.0201(10) 0.0186(10) 0.0006(8) 0.0016(8) -0.0009(8)
C6 0.0143(9) 0.0189(10) 0.0200(10) -0.0003(8) 0.0005(8) -0.0019(8)
C4 0.0174(10) 0.0198(10) 0.0192(10) -0.0005(8) 0.0016(8) 0.0014(8)
C2 0.0237(11) 0.0177(10) 0.0239(10) 0.0027(8) 0.0048(8) 0.0005(8)
C19 0.0170(10) 0.0217(11) 0.0247(11) 0.0051(8) -0.0007(8) -0.0017(8)
C10 0.0263(11) 0.0194(10) 0.0206(10) -0.0016(8) 0.0042(8) -0.0031(9)
C3 0.0233(11) 0.0196(11) 0.0230(11) 0.0039(8) 0.0037(9) 0.0011(8)
C24 0.0191(10) 0.0290(12) 0.0315(12) 0.0089(10) 0.0042(9) 0.0013(9)
C7 0.0156(10) 0.0241(11) 0.0240(10) -0.0042(8) 0.0033(8) -0.0017(8)
C8 0.0199(11) 0.0325(12) 0.0252(11) -0.0058(9) 0.0075(9) -0.0098(9)
C20 0.0194(11) 0.0252(11) 0.0275(11) 0.0017(9) 0.0001(9) -0.0007(9)
C31 0.0282(12) 0.0198(11) 0.0298(11) -0.0031(9) 0.0053(9) -0.0033(9)
C9 0.0302(12) 0.0273(12) 0.0225(10) -0.0031(9) 0.0072(9) -0.0118(10)
C32 0.0249(12) 0.0330(13) 0.0300(12) -0.0009(10) -0.0009(9) -0.0002(10)
C13 0.0300(13) 0.0338(13) 0.0359(13) -0.0148(11) 0.0090(10) -0.0053(10)
C14 0.0251(12) 0.0334(13) 0.0518(16) -0.0062(12) 0.0100(11) 0.0083(10)
C28 0.0241(12) 0.0377(14) 0.0432(14) 0.0033(11) 0.0134(10) 0.0036(10)
C11 0.0180(11) 0.0282(12) 0.0372(12) -0.0094(10) 0.0100(9) -0.0022(9)
C23 0.0174(11) 0.0413(14) 0.0415(14) 0.0101(11) 0.0028(10) -0.0035(10)
C25 0.0206(11) 0.0293(12) 0.0351(12) -0.0089(10) 0.0031(9) -0.0008(9)
C21 0.0292(13) 0.0298(12) 0.0328(13) -0.0028(10) -0.0014(10) -0.0046(10)
C22 0.0231(12) 0.0384(14) 0.0387(14) 0.0051(11) -0.0057(10) -0.0112(10)
C27 0.0355(14) 0.0357(14) 0.0553(17) 0.0055(12) 0.0187(12) 0.0023(11)
C26 0.0349(14) 0.0374(15) 0.0444(15) 0.0003(12) 0.0066(11) 0.0098(11)
C12 0.0312(13) 0.0463(16) 0.0532(16) -0.0189(13) 0.0237(12) -0.0064(12)
C30 0.0335(15) 0.0353(15) 0.0635(19) 0.0129(13) 0.0177(13) 0.0066(11)
C29 0.076(2) 0.065(2) 0.0454(17) 0.0137(16) 0.0250(17) 0.0292(19)
C15 0.0512(12) 0.0341(10) 0.0423(11) -0.0054(8) 0.0121(9) -0.0258(9)
C16 0.0583(18) 0.0327(14) 0.0517(17) 0.0012(12) 0.0239(14) -0.0144(13)
C17 0.0512(12) 0.0341(10) 0.0423(11) -0.0054(8) 0.0121(9) -0.0258(9)
C18 0.0512(12) 0.0341(10) 0.0423(11) -0.0054(8) 0.0121(9) -0.0258(9)
C33 0.0512(12) 0.0341(10) 0.0423(11) -0.0054(8) 0.0121(9) -0.0258(9)
C34 0.0512(12) 0.0341(10) 0.0423(11) -0.0054(8) 0.0121(9) -0.0258(9)

loop_
_atom_type_symbol
_atom_type_description
_atom_type_scat_dispersion_real
_atom_type_scat_dispersion_imag
_atom_type_scat_source
C C 0.0181 0.0091 'International Tables Vol C Tables 4.2.6.8 and 6.1.1.4'
H H 0.0000 0.0000 'International Tables Vol C Tables 4.2.6.8 and 6.1.1.4'
Al Al 0.2130 0.2455 'International Tables Vol C Tables 4.2.6.8 and 6.1.1.4'
Br Br -0.6763 1.2805 'International Tables Vol C Tables 4.2.6.8 and 6.1.1.4'
N N 0.0311 0.0180 'International Tables Vol C Tables 4.2.6.8 and 6.1.1.4'
O O 0.0492 0.0322 'International Tables Vol C Tables 4.2.6.8 and 6.1.1.4'

loop_
_exptl_crystal_face_index_h
_exptl_crystal_face_index_k
_exptl_crystal_face_index_l
_exptl_crystal_face_perp_dist
4 -1 -10 0.1960
-6 5 -5 0.2818
-6 3 9 0.2009
6 -5 5 0.3608
8 4 2 0.1167
-2 9 -3 0.3295
-8 -4 -2 0.1054
5 -7 3 0.3751
-5 2 10 0.1855
-8 -3 5 0.1214
-6 -7 -1 0.0993

loop_
_geom_angle_atom_site_label_1
_geom_angle_atom_site_label_2
_geom_angle_atom_site_label_3
_geom_angle
_geom_angle_site_symmetry_1
_geom_angle_site_symmetry_3
_geom_angle_publ_flag
O1 Al1 Br1 106.57(5) . . ?
O1 Al1 C31 110.44(9) . . ?
O1 Al1 C32 113.49(9) . . ?
C31 Al1 Br1 104.02(7) . . ?
C32 Al1 Br1 103.28(8) . . ?
C32 Al1 C31 117.67(11) . . ?
C6 O1 Al1 139.59(13) . . ?
C1 N1 C4 125.97(17) . . ?
C1 N1 C2 108.69(17) . . ?
C2 N1 C4 125.08(17) . . ?
C1 N2 C19 125.18(18) . . ?
C1 N2 C3 108.47(18) . . ?
C3 N2 C19 126.35(18) . . ?
N1 C1 N2 108.68(18) . . ?
N1 C1 H1 125.7 . . ?
N2 C1 H1 125.7 . . ?
C6 C5 C4 119.13(18) . . ?
C10 C5 C6 121.67(19) . . ?
C10 C5 C4 118.92(19) . . ?
O1 C6 C5 118.78(18) . . ?
O1 C6 C7 122.63(18) . . ?
C5 C6 C7 118.46(19) . . ?
N1 C4 C5 109.02(16) . . ?
N1 C4 H4A 109.9 . . ?
N1 C4 H4B 109.9 . . ?
C5 C4 H4A 109.9 . . ?
C5 C4 H4B 109.9 . . ?
H4A C4 H4B 108.3 . . ?
N1 C2 H2 126.3 . . ?
C3 C2 N1 107.38(19) . . ?
C3 C2 H2 126.3 . . ?
C24 C19 N2 117.6(2) . . ?
C20 C19 N2 118.25(19) . . ?
C20 C19 C24 124.1(2) . . ?
C5 C10 H10 119.4 . . ?
C9 C10 C5 121.1(2) . . ?
C9 C10 H10 119.4 . . ?
N2 C3 H3 126.6 . . ?
C2 C3 N2 106.77(19) . . ?
C2 C3 H3 126.6 . . ?
C19 C24 C28 122.0(2) . . ?
C23 C24 C19 116.3(2) . . ?
C23 C24 C28 121.6(2) . . ?
C6 C7 C11 121.96(19) . . ?
C8 C7 C6 117.40(19) . . ?
C8 C7 C11 120.59(19) . . ?
C7 C8 H8 117.7 . . ?
C9 C8 C7 124.6(2) . . ?
C9 C8 H8 117.7 . . ?
C19 C20 C25 122.5(2) . . ?
C19 C20 C21 116.7(2) . . ?
C21 C20 C25 120.7(2) . . ?
Al1 C31 H31A 109.5 . . ?
Al1 C31 H31B 109.5 . . ?
Al1 C31 H31C 109.5 . . ?
H31A C31 H31B 109.5 . . ?
H31A C31 H31C 109.5 . . ?
H31B C31 H31C 109.5 . . ?
C10 C9 C8 116.5(2) . . ?
C10 C9 C15 122.4(2) . . ?
C8 C9 C15 121.1(2) . . ?
Al1 C32 H32A 109.5 . . ?
Al1 C32 H32B 109.5 . . ?
Al1 C32 H32C 109.5 . . ?
H32A C32 H32B 109.5 . . ?
H32A C32 H32C 109.5 . . ?
H32B C32 H32C 109.5 . . ?
H13A C13 H13B 109.5 . . ?
H13A C13 H13C 109.5 . . ?
H13B C13 H13C 109.5 . . ?
C11 C13 H13A 109.5 . . ?
C11 C13 H13B 109.5 . . ?
C11 C13 H13C 109.5 . . ?
H14A C14 H14B 109.5 . . ?
H14A C14 H14C 109.5 . . ?
H14B C14 H14C 109.5 . . ?
C11 C14 H14A 109.5 . . ?
C11 C14 H14B 109.5 . . ?
C11 C14 H14C 109.5 . . ?
C24 C28 H28 107.6 . . ?
C24 C28 C30 111.6(2) . . ?
C24 C28 C29 111.1(2) . . ?
C30 C28 H28 107.6 . . ?
C29 C28 H28 107.6 . . ?
C29 C28 C30 111.0(2) . . ?
C7 C11 C13 109.51(18) . . ?
C7 C11 C14 110.41(19) . . ?
C14 C11 C13 110.4(2) . . ?
C12 C11 C7 112.5(2) . . ?
C12 C11 C13 107.1(2) . . ?
C12 C11 C14 106.8(2) . . ?
C24 C23 H23 119.4 . . ?
C22 C23 C24 121.1(2) . . ?
C22 C23 H23 119.4 . . ?
C20 C25 H25 107.8 . . ?
C20 C25 C27 110.3(2) . . ?
C20 C25 C26 111.7(2) . . ?
C27 C25 H25 107.8 . . ?
C27 C25 C26 111.4(2) . . ?
C26 C25 H25 107.8 . . ?
C20 C21 H21 119.6 . . ?
C22 C21 C20 120.8(2) . . ?
C22 C21 H21 119.6 . . ?
C23 C22 C21 120.9(2) . . ?
C23 C22 H22 119.5 . . ?
C21 C22 H22 119.5 . . ?
C25 C27 H27A 109.5 . . ?
C25 C27 H27B 109.5 . . ?
C25 C27 H27C 109.5 . . ?
H27A C27 H27B 109.5 . . ?
H27A C27 H27C 109.5 . . ?
H27B C27 H27C 109.5 . . ?
C25 C26 H26A 109.5 . . ?
C25 C26 H26B 109.5 . . ?
C25 C26 H26C 109.5 . . ?
H26A C26 H26B 109.5 . . ?
H26A C26 H26C 109.5 . . ?
H26B C26 H26C 109.5 . . ?
C11 C12 H12A 109.5 . . ?
C11 C12 H12B 109.5 . . ?
C11 C12 H12C 109.5 . . ?
H12A C12 H12B 109.5 . . ?
H12A C12 H12C 109.5 . . ?
H12B C12 H12C 109.5 . . ?
C28 C30 H30A 109.5 . . ?
C28 C30 H30B 109.5 . . ?
C28 C30 H30C 109.5 . . ?
H30A C30 H30B 109.5 . . ?
H30A C30 H30C 109.5 . . ?
H30B C30 H30C 109.5 . . ?
C28 C29 H29A 109.5 . . ?
C28 C29 H29B 109.5 . . ?
C28 C29 H29C 109.5 . . ?
H29A C29 H29B 109.5 . . ?
H29A C29 H29C 109.5 . . ?
H29B C29 H29C 109.5 . . ?
C9 C15 C17 104.9(3) . . ?
C9 C15 C18 106.5(3) . . ?
C16 C15 C9 111.7(2) . . ?
C16 C15 C17 96.9(3) . . ?
C16 C15 C18 94.8(3) . . ?
C17 C15 C18 139.3(3) . . ?
C33 C15 C9 112.4(3) . . ?
C33 C15 C16 125.2(3) . . ?
C33 C15 C17 41.1(3) . . ?
C33 C15 C18 102.1(4) . . ?
C34 C15 C9 115.6(3) . . ?
C34 C15 C16 119.4(3) . . ?
C34 C15 C17 104.9(4) . . ?
C34 C15 C18 37.2(3) . . ?
C34 C15 C33 65.2(4) . . ?
C15 C16 H16A 109.5 . . ?
C15 C16 H16B 109.5 . . ?
C15 C16 H16C 109.5 . . ?
H16A C16 H16B 109.5 . . ?
H16A C16 H16C 109.5 . . ?
H16B C16 H16C 109.5 . . ?
C15 C17 H17 151.5 . . ?
C33 C17 C15 56.9(4) . . ?
C33 C17 H17 151.5 . . ?
C15 C18 H18 152.5 . . ?
C34 C18 C15 55.0(5) . . ?
C34 C18 H18 152.5 . . ?
C15 C33 C34 56.7(3) . . ?
C17 C33 C15 82.0(5) . . ?
C17 C33 C34 135.9(6) . . ?
C15 C34 C33 58.1(4) . . ?
C18 C34 C15 87.8(5) . . ?
C18 C34 C33 145.1(7) . . ?

loop_
_geom_bond_atom_site_label_1
_geom_bond_atom_site_label_2
_geom_bond_distance
_geom_bond_site_symmetry_2
_geom_bond_publ_flag
Br1 Al1 2.4422(7) . ?
Al1 O1 1.7687(15) . ?
Al1 C31 1.984(2) . ?
Al1 C32 1.966(2) . ?
O1 C6 1.350(2) . ?
N1 C1 1.326(3) . ?
N1 C4 1.487(3) . ?
N1 C2 1.378(3) . ?
N2 C1 1.334(3) . ?
N2 C19 1.447(3) . ?
N2 C3 1.385(3) . ?
C1 H1 0.9500 . ?
C5 C6 1.405(3) . ?
C5 C4 1.505(3) . ?
C5 C10 1.391(3) . ?
C6 C7 1.419(3) . ?
C4 H4A 0.9900 . ?
C4 H4B 0.9900 . ?
C2 H2 0.9500 . ?
C2 C3 1.350(3) . ?
C19 C24 1.400(3) . ?
C19 C20 1.394(3) . ?
C10 H10 0.9500 . ?
C10 C9 1.389(3) . ?
C3 H3 0.9500 . ?
C24 C28 1.519(4) . ?
C24 C23 1.397(4) . ?
C7 C8 1.398(3) . ?
C7 C11 1.536(3) . ?
C8 H8 0.9500 . ?
C8 C9 1.397(3) . ?
C20 C25 1.520(3) . ?
C20 C21 1.395(3) . ?
C31 H31A 0.9800 . ?
C31 H31B 0.9800 . ?
C31 H31C 0.9800 . ?
C9 C15 1.538(3) . ?
C32 H32A 0.9800 . ?
C32 H32B 0.9800 . ?
C32 H32C 0.9800 . ?
C13 H13A 0.9800 . ?
C13 H13B 0.9800 . ?
C13 H13C 0.9800 . ?
C13 C11 1.541(3) . ?
C14 H14A 0.9800 . ?
C14 H14B 0.9800 . ?
C14 H14C 0.9800 . ?
C14 C11 1.537(4) . ?
C28 H28 1.0000 . ?
C28 C30 1.521(4) . ?
C28 C29 1.521(4) . ?
C11 C12 1.536(3) . ?
C23 H23 0.9500 . ?
C23 C22 1.375(4) . ?
C25 H25 1.0000 . ?
C25 C27 1.526(4) . ?
C25 C26 1.527(3) . ?
C21 H21 0.9500 . ?
C21 C22 1.383(4) . ?
C22 H22 0.9500 . ?
C27 H27A 0.9800 . ?
C27 H27B 0.9800 . ?
C27 H27C 0.9800 . ?
C26 H26A 0.9800 . ?
C26 H26B 0.9800 . ?
C26 H26C 0.9800 . ?
C12 H12A 0.9800 . ?
C12 H12B 0.9800 . ?
C12 H12C 0.9800 . ?
C30 H30A 0.9800 . ?
C30 H30B 0.9800 . ?
C30 H30C 0.9800 . ?
C29 H29A 0.9800 . ?
C29 H29B 0.9800 . ?
C29 H29C 0.9800 . ?
C15 C16 1.506(4) . ?
C15 C17 1.689(7) . ?
C15 C18 1.718(7) . ?
C15 C33 1.429(6) . ?
C15 C34 1.408(7) . ?
C16 H16A 0.9800 . ?
C16 H16B 0.9800 . ?
C16 H16C 0.9800 . ?
C17 H17 0.9500 . ?
C17 C33 1.121(8) . ?
C18 H18 0.9500 . ?
C18 C34 1.040(8) . ?
C33 C34 1.529(9) . ?

loop_
_geom_torsion_atom_site_label_1
_geom_torsion_atom_site_label_2
_geom_torsion_atom_site_label_3
_geom_torsion_atom_site_label_4
_geom_torsion
_geom_torsion_site_symmetry_1
_geom_torsion_site_symmetry_2
_geom_torsion_site_symmetry_3
_geom_torsion_site_symmetry_4
_geom_torsion_publ_flag
Br1 Al1 O1 C6 108.5(2) . . . . ?
Al1 O1 C6 C5 -89.4(2) . . . . ?
Al1 O1 C6 C7 94.8(3) . . . . ?
O1 C6 C7 C8 -179.56(19) . . . . ?
O1 C6 C7 C11 2.9(3) . . . . ?
N1 C2 C3 N2 -0.5(2) . . . . ?
N2 C19 C24 C28 0.3(3) . . . . ?
N2 C19 C24 C23 180.00(19) . . . . ?
N2 C19 C20 C25 -2.2(3) . . . . ?
N2 C19 C20 C21 -179.7(2) . . . . ?
C1 N1 C4 C5 109.8(2) . . . . ?
C1 N1 C2 C3 0.7(2) . . . . ?
C1 N2 C19 C24 91.7(3) . . . . ?
C1 N2 C19 C20 -89.8(3) . . . . ?
C1 N2 C3 C2 0.2(2) . . . . ?
C5 C6 C7 C8 4.7(3) . . . . ?
C5 C6 C7 C11 -172.84(19) . . . . ?
C5 C10 C9 C8 2.2(3) . . . . ?
C5 C10 C9 C15 -178.5(2) . . . . ?
C6 C5 C4 N1 -72.0(2) . . . . ?
C6 C5 C10 C9 0.4(3) . . . . ?
C6 C7 C8 C9 -2.2(3) . . . . ?
C6 C7 C11 C13 54.7(3) . . . . ?
C6 C7 C11 C14 -67.1(3) . . . . ?
C6 C7 C11 C12 173.7(2) . . . . ?
C4 N1 C1 N2 -174.98(17) . . . . ?
C4 N1 C2 C3 175.13(18) . . . . ?
C4 C5 C6 O1 -6.0(3) . . . . ?
C4 C5 C6 C7 169.91(18) . . . . ?
C4 C5 C10 C9 -173.45(19) . . . . ?
C2 N1 C1 N2 -0.6(2) . . . . ?
C2 N1 C4 C5 -63.7(2) . . . . ?
C19 N2 C1 N1 -179.61(18) . . . . ?
C19 N2 C3 C2 -179.96(19) . . . . ?
C19 C24 C28 C30 130.3(2) . . . . ?
C19 C24 C28 C29 -105.1(3) . . . . ?
C19 C24 C23 C22 -0.7(3) . . . . ?
C19 C20 C25 C27 -103.6(3) . . . . ?
C19 C20 C25 C26 132.0(2) . . . . ?
C19 C20 C21 C22 0.1(3) . . . . ?
C10 C5 C6 O1 -179.85(18) . . . . ?
C10 C5 C6 C7 -3.9(3) . . . . ?
C10 C5 C4 N1 101.9(2) . . . . ?
C10 C9 C15 C16 -133.7(3) . . . . ?
C10 C9 C15 C17 122.4(3) . . . . ?
C10 C9 C15 C18 -31.5(4) . . . . ?
C10 C9 C15 C33 79.6(4) . . . . ?
C10 C9 C15 C34 7.4(5) . . . . ?
C3 N2 C1 N1 0.3(2) . . . . ?
C3 N2 C19 C24 -88.1(3) . . . . ?
C3 N2 C19 C20 90.3(3) . . . . ?
C24 C19 C20 C25 176.1(2) . . . . ?
C24 C19 C20 C21 -1.4(3) . . . . ?
C24 C23 C22 C21 -0.4(4) . . . . ?
C7 C8 C9 C10 -1.2(3) . . . . ?
C7 C8 C9 C15 179.4(2) . . . . ?
C8 C7 C11 C13 -122.7(2) . . . . ?
C8 C7 C11 C14 115.5(2) . . . . ?
C8 C7 C11 C12 -3.7(3) . . . . ?
C8 C9 C15 C16 45.6(4) . . . . ?
C8 C9 C15 C17 -58.3(3) . . . . ?
C8 C9 C15 C18 147.8(3) . . . . ?
C8 C9 C15 C33 -101.1(4) . . . . ?
C8 C9 C15 C34 -173.4(4) . . . . ?
C20 C19 C24 C28 -178.0(2) . . . . ?
C20 C19 C24 C23 1.7(3) . . . . ?
C20 C21 C22 C23 0.8(4) . . . . ?
C31 Al1 O1 C6 -139.1(2) . . . . ?
C9 C15 C17 C33 -107.1(4) . . . . ?
C9 C15 C18 C34 110.8(5) . . . . ?
C9 C15 C33 C17 87.2(4) . . . . ?
C9 C15 C33 C34 -109.0(4) . . . . ?
C9 C15 C34 C18 -83.7(5) . . . . ?
C9 C15 C34 C33 104.1(4) . . . . ?
C32 Al1 O1 C6 -4.5(2) . . . . ?
C28 C24 C23 C22 179.0(2) . . . . ?
C11 C7 C8 C9 175.3(2) . . . . ?
C23 C24 C28 C30 -49.3(3) . . . . ?
C23 C24 C28 C29 75.2(3) . . . . ?
C25 C20 C21 C22 -177.5(2) . . . . ?
C21 C20 C25 C27 73.8(3) . . . . ?
C21 C20 C25 C26 -50.6(3) . . . . ?
C15 C17 C33 C34 -19.5(6) . . . . ?
C15 C18 C34 C33 11.7(8) . . . . ?
C15 C33 C34 C18 -13.8(9) . . . . ?
C16 C15 C17 C33 138.2(4) . . . . ?
C16 C15 C18 C34 -134.9(5) . . . . ?
C16 C15 C33 C17 -54.2(5) . . . . ?
C16 C15 C33 C34 109.7(4) . . . . ?
C16 C15 C34 C18 54.2(5) . . . . ?
C16 C15 C34 C33 -118.0(4) . . . . ?
C17 C15 C18 C34 -28.4(7) . . . . ?
C17 C15 C33 C34 163.8(5) . . . . ?
C17 C15 C34 C18 161.3(4) . . . . ?
C17 C15 C34 C33 -10.9(3) . . . . ?
C17 C33 C34 C15 23.3(7) . . . . ?
C17 C33 C34 C18 9.6(14) . . . . ?
C18 C15 C17 C33 32.5(6) . . . . ?
C18 C15 C33 C17 -159.0(4) . . . . ?
C18 C15 C33 C34 4.8(3) . . . . ?
C18 C15 C34 C33 -172.2(5) . . . . ?
C33 C15 C18 C34 -7.3(5) . . . . ?
C33 C15 C34 C18 172.2(5) . . . . ?
C34 C15 C17 C33 15.1(5) . . . . ?
C34 C15 C33 C17 -163.8(5) . . . . ?

loop_
_exptl_oxdiff_crystal_face_indexfrac_h
_exptl_oxdiff_crystal_face_indexfrac_k
_exptl_oxdiff_crystal_face_indexfrac_l
_exptl_oxdiff_crystal_face_x
_exptl_oxdiff_crystal_face_y
_exptl_oxdiff_crystal_face_z
3.8239 -1.4363 -10.3155 -0.2316 -0.9716 -0.0489
-5.5384 4.8008 -5.2801 -0.0397 -0.1802 -0.9828
-5.5385 2.8724 9.0536 0.2262 0.9451 -0.2360
5.5466 -4.8049 5.2655 0.0394 0.1787 0.9831
7.9929 3.6789 1.8485 0.8348 -0.2010 0.5125
-1.7479 8.6181 -2.6478 0.5965 -0.1395 -0.7904
-7.8729 -4.0166 -1.7272 -0.8548 0.2056 -0.4766
4.9336 -6.8138 3.3041 -0.2358 0.0528 0.9704
-4.7883 2.2171 9.7445 0.2304 0.9676 -0.1036
-8.3955 -2.6795 5.4259 -0.5444 0.7877 -0.2884
-5.5333 -7.0414 -1.4636 -0.9880 0.1283 -0.0862
